data_7104411
loop_
_publ_author_name
'Zhang, Yong-Qiang'
'Chen, Zhi-Hua'
'Tu, Yong-Qiang'
'Fan, Chun-An'
'Zhang, Fu-Min'
'Wang, Ai-Xia'
'Yuan, Dao-Yi'

_publ_section_title
;
 Gold-catalyzed reaction of enynols by a dimerization-fragmentation
 process: an expeditious assembly of enyne molecular architecture.
;
_journal_issue 19
_journal_name_full 'Chemical communications (Cambridge, England)'
_journal_page_first 2706
_journal_page_last 2708
_journal_paper_doi 10.1039/b900378a
_journal_volume 34
_journal_year 2009
_chemical_formula_sum 'C35 H22 S2'
_chemical_formula_weight 506.65
_chemical_name_systematic
;
?
;
_space_group_IT_number 2
_symmetry_cell_setting triclinic
_symmetry_space_group_name_Hall '-P 1'
_symmetry_space_group_name_H-M 'P -1'
_atom_sites_solution_hydrogens geom
_atom_sites_solution_primary direct
_atom_sites_solution_secondary difmap
_audit_creation_method SHELXL-97
_cell_angle_alpha 72.464(1)
_cell_angle_beta 70.535(1)
_cell_angle_gamma 66.002(1)
_cell_formula_units_Z 2
_cell_length_a 10.4462(3)
_cell_length_b 11.3402(3)
_cell_length_c 12.9205(4)
_cell_measurement_reflns_used 9998
_cell_measurement_temperature 153(2)
_cell_measurement_theta_max 27.50
_cell_measurement_theta_min 3.09
_cell_volume 1293.72(6)
_computing_cell_refinement 'Rapid Auto Version 3.0 (Rigaku 2004)'
_computing_data_collection 'Rapid Auto Version 3.0 (Rigaku 2004)'
_computing_data_reduction 'Rapid Auto Version 3.0 (Rigaku 2004)'
_computing_molecular_graphics 'Siemens SHELXTL'
_computing_publication_material 'Siemens SHELXTL'
_computing_structure_refinement 'SHELXL-97 (Sheldrick, 1997)'
_computing_structure_solution 'SHELXS-97 (Sheldrick, 1990)'
_diffrn_ambient_temperature 153(2)
_diffrn_measured_fraction_theta_full 0.992
_diffrn_measured_fraction_theta_max 0.992
_diffrn_measurement_device_type 'Rigaku RAXIS-RAPID'
_diffrn_measurement_method '\w scans'
_diffrn_radiation_monochromator graphite
_diffrn_radiation_source 'Rotating Anode'
_diffrn_radiation_type MoK\a
_diffrn_radiation_wavelength 0.71073
_diffrn_reflns_av_R_equivalents 0.0196
_diffrn_reflns_av_sigmaI/netI 0.0264
_diffrn_reflns_limit_h_max 12
_diffrn_reflns_limit_h_min -13
_diffrn_reflns_limit_k_max 14
_diffrn_reflns_limit_k_min -14
_diffrn_reflns_limit_l_max 16
_diffrn_reflns_limit_l_min -16
_diffrn_reflns_number 12796
_diffrn_reflns_theta_full 27.48
_diffrn_reflns_theta_max 27.48
_diffrn_reflns_theta_min 3.09
_diffrn_standards_decay_% 0
_diffrn_standards_interval_count 0
_diffrn_standards_interval_time 0
_diffrn_standards_number 0
_exptl_absorpt_coefficient_mu 0.229
_exptl_absorpt_correction_T_max 0.9643
_exptl_absorpt_correction_T_min 0.9161
_exptl_absorpt_correction_type empirical
_exptl_crystal_density_diffrn 1.301
_exptl_crystal_density_method 'not measured'
_exptl_crystal_F_000 528
_exptl_crystal_size_max 0.39
_exptl_crystal_size_mid 0.28
_exptl_crystal_size_min 0.16
_refine_diff_density_max 0.360
_refine_diff_density_min -0.410
_refine_diff_density_rms 0.059
_refine_ls_extinction_coef 0.0061(17)
_refine_ls_extinction_expression Fc^*^=kFc[1+0.001xFc^2^\l^3^/sin(2\q)]^-1/4^
_refine_ls_extinction_method SHELXL
_refine_ls_goodness_of_fit_ref 0.996
_refine_ls_hydrogen_treatment constr
_refine_ls_matrix_type full
_refine_ls_number_parameters 335
_refine_ls_number_reflns 5890
_refine_ls_number_restraints 0
_refine_ls_restrained_S_all 0.996
_refine_ls_R_factor_all 0.0524
_refine_ls_R_factor_gt 0.0373
_refine_ls_shift/su_max 0.000
_refine_ls_shift/su_mean 0.000
_refine_ls_structure_factor_coef Fsqd
_refine_ls_weighting_details 'calc w=1/[\s^2^(Fo^2^)+(0.0716P)^2^+0.7160P] where P=(Fo^2^+2Fc^2^)/3'
_refine_ls_weighting_scheme calc
_refine_ls_wR_factor_gt 0.1018
_refine_ls_wR_factor_ref 0.1275
_reflns_number_gt 4685
_reflns_number_total 5890
_reflns_threshold_expression >2sigma(I)
_cod_data_source_file b900378a.txt
_cod_data_source_block y2488
_cod_depositor_comments
;
The following automatic conversions were performed:
'_symmetry_cell_setting' value 'Triclinic' changed to 'triclinic'
according to '/home/saulius/struct/CIF-dictionaries/cif_core.dic'
dictionary named 'cif_core.dic' version 2.4.1 from 2010-06-29.

Automatic conversion script
Id: cif_fix_enum 1527 2010-12-29 10:47:43Z saulius 
;
_cod_original_sg_symbol_H-M P-1
_cod_database_code 7104411

loop_
_symmetry_equiv_pos_as_xyz
'x, y, z'
'-x, -y, -z'

loop_
_atom_site_label
_atom_site_type_symbol
_atom_site_fract_x
_atom_site_fract_y
_atom_site_fract_z
_atom_site_U_iso_or_equiv
_atom_site_adp_type
_atom_site_occupancy
_atom_site_symmetry_multiplicity
_atom_site_calc_flag
_atom_site_refinement_flags
_atom_site_disorder_assembly
_atom_site_disorder_group
S1 S 0.54151(5) 0.40165(4) 0.88280(4) 0.03063(13) Uani 1 1 d . . .
S2 S 0.65357(5) -0.32509(4) 0.76434(5) 0.03472(14) Uani 1 1 d . . .
C1 C 0.62958(18) -0.06341(16) 0.71163(14) 0.0221(3) Uani 1 1 d . . .
C2 C 0.54460(18) -0.00827(16) 0.63989(14) 0.0249(3) Uani 1 1 d . . .
H2 H 0.5329 -0.0559 0.5965 0.030 Uiso 1 1 calc R . .
C3 C 0.46924(18) 0.13779(16) 0.63511(14) 0.0233(3) Uani 1 1 d . . .
H3 H 0.5057 0.1857 0.5592 0.028 Uiso 1 1 calc R . .
C4 C 0.52458(17) 0.15980(15) 0.71955(14) 0.0213(3) Uani 1 1 d . . .
C5 C 0.49886(17) 0.27714(15) 0.74723(14) 0.0222(3) Uani 1 1 d . . .
C6 C 0.56428(17) 0.26986(15) 0.82911(14) 0.0222(3) Uani 1 1 d . . .
C7 C 0.65403(17) 0.15084(16) 0.87989(14) 0.0219(3) Uani 1 1 d . . .
C8 C 0.68286(16) 0.03152(15) 0.84815(13) 0.0195(3) Uani 1 1 d . . .
C9 C 0.61806(17) 0.03859(15) 0.76753(14) 0.0209(3) Uani 1 1 d . . .
C10 C 0.70188(19) 0.17150(18) 0.96351(15) 0.0278(4) Uani 1 1 d . . .
H10 H 0.7632 0.1031 1.0071 0.033 Uiso 1 1 calc R . .
C11 C 0.6495(2) 0.29929(19) 0.97278(18) 0.0337(4) Uani 1 1 d . . .
H11 H 0.6703 0.3298 1.0241 0.040 Uiso 1 1 calc R . .
C12 C 0.72545(18) -0.20183(16) 0.72615(14) 0.0231(3) Uani 1 1 d . . .
C13 C 0.87487(19) -0.25253(16) 0.70894(14) 0.0257(4) Uani 1 1 d . . .
H13 H 0.9347 -0.2005 0.6873 0.031 Uiso 1 1 calc R . .
C14 C 0.9267(2) -0.39250(18) 0.72794(17) 0.0339(4) Uani 1 1 d . . .
H14 H 1.0260 -0.4444 0.7206 0.041 Uiso 1 1 calc R . .
C15 C 0.8198(2) -0.44465(18) 0.75764(19) 0.0383(5) Uani 1 1 d . . .
H15 H 0.8358 -0.5362 0.7727 0.046 Uiso 1 1 calc R . .
C16 C 0.30593(18) 0.17778(16) 0.65877(14) 0.0234(3) Uani 1 1 d . . .
C17 C 0.2268(2) 0.14156(19) 0.76598(16) 0.0308(4) Uani 1 1 d . . .
H17 H 0.2737 0.0980 0.8256 0.037 Uiso 1 1 calc R . .
C18 C 0.0789(2) 0.1693(2) 0.78568(18) 0.0387(5) Uani 1 1 d . . .
H18 H 0.0253 0.1448 0.8590 0.046 Uiso 1 1 calc R . .
C19 C 0.0095(2) 0.2321(2) 0.6999(2) 0.0417(5) Uani 1 1 d . . .
H19 H -0.0910 0.2491 0.7134 0.050 Uiso 1 1 calc R . .
C20 C 0.0873(2) 0.2698(2) 0.5944(2) 0.0427(5) Uani 1 1 d . . .
H20 H 0.0399 0.3146 0.5352 0.051 Uiso 1 1 calc R . .
C21 C 0.2349(2) 0.24272(19) 0.57386(16) 0.0327(4) Uani 1 1 d . . .
H21 H 0.2874 0.2692 0.5007 0.039 Uiso 1 1 calc R . .
C22 C 0.41662(18) 0.40394(16) 0.69523(15) 0.0243(3) Uani 1 1 d . . .
C23 C 0.36028(19) 0.51641(16) 0.65579(15) 0.0265(4) Uani 1 1 d . . .
C24 C 0.29578(17) 0.65338(16) 0.61259(15) 0.0242(3) Uani 1 1 d . . .
C25 C 0.23980(18) 0.69493(17) 0.51833(15) 0.0272(4) Uani 1 1 d . . .
H25 H 0.2431 0.6321 0.4819 0.033 Uiso 1 1 calc R . .
C26 C 0.17923(19) 0.82852(18) 0.47810(16) 0.0308(4) Uani 1 1 d . . .
H26 H 0.1411 0.8568 0.4140 0.037 Uiso 1 1 calc R . .
C27 C 0.17407(18) 0.92028(17) 0.53059(17) 0.0309(4) Uani 1 1 d . . .
H27 H 0.1321 1.0114 0.5026 0.037 Uiso 1 1 calc R . .
C28 C 0.2297(2) 0.88040(17) 0.62385(17) 0.0309(4) Uani 1 1 d . . .
H28 H 0.2257 0.9440 0.6599 0.037 Uiso 1 1 calc R . .
C29 C 0.2914(2) 0.74725(17) 0.66451(16) 0.0291(4) Uani 1 1 d . . .
H29 H 0.3309 0.7198 0.7278 0.035 Uiso 1 1 calc R . .
C30 C 0.77928(17) -0.09326(15) 0.90223(13) 0.0211(3) Uani 1 1 d . . .
C31 C 0.92469(19) -0.11169(17) 0.88545(16) 0.0282(4) Uani 1 1 d . . .
H31 H 0.9616 -0.0436 0.8412 0.034 Uiso 1 1 calc R . .
C32 C 1.0156(2) -0.22957(19) 0.93339(18) 0.0358(4) Uani 1 1 d . . .
H32 H 1.1150 -0.2423 0.9202 0.043 Uiso 1 1 calc R . .
C33 C 0.9625(2) -0.32822(18) 0.99999(16) 0.0349(4) Uani 1 1 d . . .
H33 H 1.0248 -0.4081 1.0334 0.042 Uiso 1 1 calc R . .
C34 C 0.8178(2) -0.31019(18) 1.01788(16) 0.0334(4) Uani 1 1 d . . .
H34 H 0.7810 -0.3780 1.0635 0.040 Uiso 1 1 calc R . .
C35 C 0.72667(19) -0.19331(17) 0.96925(14) 0.0262(4) Uani 1 1 d . . .
H35 H 0.6277 -0.1816 0.9818 0.031 Uiso 1 1 calc R . .

loop_
_atom_site_aniso_label
_atom_site_aniso_U_11
_atom_site_aniso_U_22
_atom_site_aniso_U_33
_atom_site_aniso_U_23
_atom_site_aniso_U_13
_atom_site_aniso_U_12
S1 0.0301(2) 0.0183(2) 0.0459(3) -0.00942(19) -0.0126(2) -0.00561(17)
S2 0.0312(2) 0.0198(2) 0.0503(3) -0.0059(2) -0.0075(2) -0.00837(18)
C1 0.0239(8) 0.0173(7) 0.0223(8) -0.0021(6) -0.0037(6) -0.0069(6)
C2 0.0272(8) 0.0211(8) 0.0241(8) -0.0062(7) -0.0061(7) -0.0049(6)
C3 0.0242(8) 0.0204(8) 0.0206(8) -0.0018(6) -0.0050(6) -0.0049(6)
C4 0.0211(7) 0.0169(7) 0.0225(8) -0.0008(6) -0.0035(6) -0.0067(6)
C5 0.0201(7) 0.0158(7) 0.0256(8) -0.0016(6) -0.0026(6) -0.0052(6)
C6 0.0190(7) 0.0152(7) 0.0290(8) -0.0019(6) -0.0033(6) -0.0061(6)
C7 0.0184(7) 0.0188(7) 0.0262(8) -0.0032(6) -0.0021(6) -0.0075(6)
C8 0.0183(7) 0.0164(7) 0.0206(7) -0.0009(6) -0.0029(6) -0.0061(6)
C9 0.0193(7) 0.0146(7) 0.0235(8) 0.0001(6) -0.0033(6) -0.0048(6)
C10 0.0254(8) 0.0267(9) 0.0320(9) -0.0075(7) -0.0104(7) -0.0056(7)
C11 0.0317(9) 0.0298(9) 0.0456(11) -0.0141(9) -0.0148(8) -0.0071(8)
C12 0.0266(8) 0.0163(7) 0.0242(8) -0.0034(6) -0.0048(6) -0.0067(6)
C13 0.0292(8) 0.0188(8) 0.0237(8) -0.0039(6) -0.0041(7) -0.0049(6)
C14 0.0283(9) 0.0258(9) 0.0371(10) -0.0064(8) -0.0065(8) 0.0001(7)
C15 0.0380(10) 0.0164(8) 0.0501(12) -0.0055(8) -0.0058(9) -0.0035(7)
C16 0.0254(8) 0.0190(7) 0.0263(8) -0.0082(6) -0.0081(7) -0.0038(6)
C17 0.0331(9) 0.0355(10) 0.0280(9) -0.0086(8) -0.0048(7) -0.0159(8)
C18 0.0348(10) 0.0480(12) 0.0421(11) -0.0244(10) 0.0034(8) -0.0217(9)
C19 0.0254(9) 0.0435(12) 0.0634(14) -0.0313(11) -0.0085(9) -0.0057(8)
C20 0.0355(11) 0.0393(11) 0.0532(13) -0.0146(10) -0.0224(10) 0.0005(9)
C21 0.0343(10) 0.0306(9) 0.0296(9) -0.0068(8) -0.0112(8) -0.0041(8)
C22 0.0234(8) 0.0185(8) 0.0278(8) -0.0018(7) -0.0059(6) -0.0061(6)
C23 0.0259(8) 0.0199(8) 0.0305(9) -0.0023(7) -0.0063(7) -0.0069(7)
C24 0.0207(8) 0.0159(7) 0.0297(9) -0.0002(7) -0.0049(6) -0.0041(6)
C25 0.0247(8) 0.0244(8) 0.0305(9) -0.0021(7) -0.0071(7) -0.0084(7)
C26 0.0241(8) 0.0290(9) 0.0323(9) 0.0042(8) -0.0098(7) -0.0069(7)
C27 0.0214(8) 0.0176(8) 0.0410(10) 0.0039(7) -0.0048(7) -0.0033(6)
C28 0.0310(9) 0.0193(8) 0.0388(10) -0.0075(7) -0.0046(8) -0.0067(7)
C29 0.0301(9) 0.0240(8) 0.0301(9) -0.0035(7) -0.0081(7) -0.0067(7)
C30 0.0222(8) 0.0174(7) 0.0212(8) -0.0036(6) -0.0062(6) -0.0036(6)
C31 0.0257(8) 0.0246(8) 0.0347(9) -0.0046(7) -0.0094(7) -0.0080(7)
C32 0.0263(9) 0.0340(10) 0.0469(12) -0.0118(9) -0.0173(8) -0.0007(8)
C33 0.0416(11) 0.0233(9) 0.0332(10) -0.0059(8) -0.0194(8) 0.0041(8)
C34 0.0425(11) 0.0207(8) 0.0266(9) 0.0013(7) -0.0063(8) -0.0064(8)
C35 0.0262(8) 0.0212(8) 0.0247(8) -0.0014(7) -0.0029(7) -0.0066(6)

loop_
_atom_type_symbol
_atom_type_description
_atom_type_scat_dispersion_real
_atom_type_scat_dispersion_imag
_atom_type_scat_source
C C 0.0033 0.0016 'International Tables Vol C Tables 4.2.6.8 and 6.1.1.4'
H H 0.0000 0.0000 'International Tables Vol C Tables 4.2.6.8 and 6.1.1.4'
S S 0.1246 0.1234 'International Tables Vol C Tables 4.2.6.8 and 6.1.1.4'

loop_
_geom_angle_atom_site_label_1
_geom_angle_atom_site_label_2
_geom_angle_atom_site_label_3
_geom_angle
_geom_angle_site_symmetry_1
_geom_angle_site_symmetry_3
_geom_angle_publ_flag
C11 S1 C6 90.97(8) . . ?
C11 S1 S2 106.29(7) . 1_565 ?
C6 S1 S2 132.06(6) . 1_565 ?
C15 S2 C12 92.30(9) . . ?
C2 C1 C12 124.46(15) . . ?
C2 C1 C9 109.14(14) . . ?
C12 C1 C9 126.29(15) . . ?
C1 C2 C3 112.78(15) . . ?
C1 C2 H2 123.6 . . ?
C3 C2 H2 123.6 . . ?
C2 C3 C4 101.17(13) . . ?
C2 C3 C16 112.52(14) . . ?
C4 C3 C16 115.62(13) . . ?
C2 C3 H3 109.1 . . ?
C4 C3 H3 109.1 . . ?
C16 C3 H3 109.1 . . ?
C5 C4 C9 121.64(16) . . ?
C5 C4 C3 128.11(15) . . ?
C9 C4 C3 110.19(14) . . ?
C4 C5 C6 116.51(15) . . ?
C4 C5 C22 124.69(16) . . ?
C6 C5 C22 118.74(15) . . ?
C5 C6 C7 122.87(15) . . ?
C5 C6 S1 125.24(12) . . ?
C7 C6 S1 111.86(13) . . ?
C6 C7 C8 119.94(15) . . ?
C6 C7 C10 111.10(15) . . ?
C8 C7 C10 128.94(15) . . ?
C9 C8 C7 117.22(14) . . ?
C9 C8 C30 123.70(14) . . ?
C7 C8 C30 119.07(14) . . ?
C8 C9 C4 121.75(14) . . ?
C8 C9 C1 131.56(14) . . ?
C4 C9 C1 106.66(14) . . ?
C11 C10 C7 112.32(16) . . ?
C11 C10 H10 123.8 . . ?
C7 C10 H10 123.8 . . ?
C10 C11 S1 113.75(15) . . ?
C10 C11 H11 123.1 . . ?
S1 C11 H11 123.1 . . ?
C13 C12 C1 129.01(15) . . ?
C13 C12 S2 111.35(12) . . ?
C1 C12 S2 119.59(12) . . ?
C12 C13 C14 111.34(16) . . ?
C12 C13 H13 124.3 . . ?
C14 C13 H13 124.3 . . ?
C15 C14 C13 113.35(17) . . ?
C15 C14 H14 123.3 . . ?
C13 C14 H14 123.3 . . ?
C14 C15 S2 111.66(14) . . ?
C14 C15 H15 124.2 . . ?
S2 C15 H15 124.2 . . ?
C21 C16 C17 118.88(17) . . ?
C21 C16 C3 121.01(16) . . ?
C17 C16 C3 119.99(15) . . ?
C16 C17 C18 119.95(18) . . ?
C16 C17 H17 120.0 . . ?
C18 C17 H17 120.0 . . ?
C19 C18 C17 120.68(19) . . ?
C19 C18 H18 119.7 . . ?
C17 C18 H18 119.7 . . ?
C20 C19 C18 119.29(19) . . ?
C20 C19 H19 120.4 . . ?
C18 C19 H19 120.4 . . ?
C19 C20 C21 120.5(2) . . ?
C19 C20 H20 119.8 . . ?
C21 C20 H20 119.8 . . ?
C16 C21 C20 120.69(19) . . ?
C16 C21 H21 119.7 . . ?
C20 C21 H21 119.7 . . ?
C23 C22 C5 170.49(19) . . ?
C22 C23 C24 176.7(2) . . ?
C25 C24 C29 119.38(15) . . ?
C25 C24 C23 121.28(16) . . ?
C29 C24 C23 119.33(16) . . ?
C26 C25 C24 119.76(17) . . ?
C26 C25 H25 120.1 . . ?
C24 C25 H25 120.1 . . ?
C27 C26 C25 120.42(17) . . ?
C27 C26 H26 119.8 . . ?
C25 C26 H26 119.8 . . ?
C26 C27 C28 120.39(16) . . ?
C26 C27 H27 119.8 . . ?
C28 C27 H27 119.8 . . ?
C27 C28 C29 119.80(17) . . ?
C27 C28 H28 120.1 . . ?
C29 C28 H28 120.1 . . ?
C28 C29 C24 120.24(17) . . ?
C28 C29 H29 119.9 . . ?
C24 C29 H29 119.9 . . ?
C35 C30 C31 119.01(15) . . ?
C35 C30 C8 120.85(15) . . ?
C31 C30 C8 120.14(15) . . ?
C32 C31 C30 120.14(17) . . ?
C32 C31 H31 119.9 . . ?
C30 C31 H31 119.9 . . ?
C33 C32 C31 120.48(18) . . ?
C33 C32 H32 119.8 . . ?
C31 C32 H32 119.8 . . ?
C32 C33 C34 119.71(17) . . ?
C32 C33 H33 120.1 . . ?
C34 C33 H33 120.1 . . ?
C33 C34 C35 120.16(18) . . ?
C33 C34 H34 119.9 . . ?
C35 C34 H34 119.9 . . ?
C34 C35 C30 120.49(17) . . ?
C34 C35 H35 119.8 . . ?
C30 C35 H35 119.8 . . ?

loop_
_geom_bond_atom_site_label_1
_geom_bond_atom_site_label_2
_geom_bond_distance
_geom_bond_site_symmetry_2
_geom_bond_publ_flag
S1 C11 1.723(2) . ?
S1 C6 1.7312(16) . ?
S1 S2 3.4948(6) 1_565 ?
S2 C15 1.708(2) . ?
S2 C12 1.7182(17) . ?
C1 C2 1.336(2) . ?
C1 C12 1.473(2) . ?
C1 C9 1.485(2) . ?
C2 C3 1.509(2) . ?
C2 H2 0.9500 . ?
C3 C4 1.513(2) . ?
C3 C16 1.522(2) . ?
C3 H3 1.0000 . ?
C4 C5 1.379(2) . ?
C4 C9 1.423(2) . ?
C5 C6 1.406(2) . ?
C5 C22 1.433(2) . ?
C6 C7 1.406(2) . ?
C7 C8 1.418(2) . ?
C7 C10 1.442(2) . ?
C8 C9 1.388(2) . ?
C8 C30 1.490(2) . ?
C10 C11 1.353(3) . ?
C10 H10 0.9500 . ?
C11 H11 0.9500 . ?
C12 C13 1.390(2) . ?
C13 C14 1.424(2) . ?
C13 H13 0.9500 . ?
C14 C15 1.363(3) . ?
C14 H14 0.9500 . ?
C15 H15 0.9500 . ?
C16 C21 1.381(2) . ?
C16 C17 1.393(3) . ?
C17 C18 1.394(3) . ?
C17 H17 0.9500 . ?
C18 C19 1.379(3) . ?
C18 H18 0.9500 . ?
C19 C20 1.376(3) . ?
C19 H19 0.9500 . ?
C20 C21 1.390(3) . ?
C20 H20 0.9500 . ?
C21 H21 0.9500 . ?
C22 C23 1.196(2) . ?
C23 C24 1.434(2) . ?
C24 C25 1.397(2) . ?
C24 C29 1.398(2) . ?
C25 C26 1.389(2) . ?
C25 H25 0.9500 . ?
C26 C27 1.379(3) . ?
C26 H26 0.9500 . ?
C27 C28 1.385(3) . ?
C27 H27 0.9500 . ?
C28 C29 1.388(2) . ?
C28 H28 0.9500 . ?
C29 H29 0.9500 . ?
C30 C35 1.392(2) . ?
C30 C31 1.396(2) . ?
C31 C32 1.390(3) . ?
C31 H31 0.9500 . ?
C32 C33 1.381(3) . ?
C32 H32 0.9500 . ?
C33 C34 1.387(3) . ?
C33 H33 0.9500 . ?
C34 C35 1.389(2) . ?
C34 H34 0.9500 . ?
C35 H35 0.9500 . ?

loop_
_geom_torsion_atom_site_label_1
_geom_torsion_atom_site_label_2
_geom_torsion_atom_site_label_3
_geom_torsion_atom_site_label_4
_geom_torsion
_geom_torsion_site_symmetry_1
_geom_torsion_site_symmetry_2
_geom_torsion_site_symmetry_3
_geom_torsion_site_symmetry_4
_geom_torsion_publ_flag
C12 C1 C2 C3 -174.50(15) . . . . ?
C9 C1 C2 C3 2.0(2) . . . . ?
C1 C2 C3 C4 -0.59(19) . . . . ?
C1 C2 C3 C16 -124.57(16) . . . . ?
C2 C3 C4 C5 176.15(16) . . . . ?
C16 C3 C4 C5 -62.0(2) . . . . ?
C2 C3 C4 C9 -1.09(17) . . . . ?
C16 C3 C4 C9 120.76(15) . . . . ?
C9 C4 C5 C6 -2.9(2) . . . . ?
C3 C4 C5 C6 -179.88(15) . . . . ?
C9 C4 C5 C22 174.20(15) . . . . ?
C3 C4 C5 C22 -2.8(3) . . . . ?
C4 C5 C6 C7 1.2(2) . . . . ?
C22 C5 C6 C7 -176.08(15) . . . . ?
C4 C5 C6 S1 -176.70(12) . . . . ?
C22 C5 C6 S1 6.0(2) . . . . ?
C11 S1 C6 C5 177.75(16) . . . . ?
S2 S1 C6 C5 -69.11(16) 1_565 . . . ?
C11 S1 C6 C7 -0.37(13) . . . . ?
S2 S1 C6 C7 112.78(12) 1_565 . . . ?
C5 C6 C7 C8 0.6(2) . . . . ?
S1 C6 C7 C8 178.76(12) . . . . ?
C5 C6 C7 C10 -177.85(15) . . . . ?
S1 C6 C7 C10 0.32(18) . . . . ?
C6 C7 C8 C9 -0.7(2) . . . . ?
C10 C7 C8 C9 177.43(16) . . . . ?
C6 C7 C8 C30 179.45(14) . . . . ?
C10 C7 C8 C30 -2.4(3) . . . . ?
C7 C8 C9 C4 -1.0(2) . . . . ?
C30 C8 C9 C4 178.86(15) . . . . ?
C7 C8 C9 C1 176.67(16) . . . . ?
C30 C8 C9 C1 -3.5(3) . . . . ?
C5 C4 C9 C8 2.9(2) . . . . ?
C3 C4 C9 C8 -179.63(14) . . . . ?
C5 C4 C9 C1 -175.24(14) . . . . ?
C3 C4 C9 C1 2.21(18) . . . . ?
C2 C1 C9 C8 179.50(17) . . . . ?
C12 C1 C9 C8 -4.1(3) . . . . ?
C2 C1 C9 C4 -2.58(18) . . . . ?
C12 C1 C9 C4 173.80(15) . . . . ?
C6 C7 C10 C11 -0.1(2) . . . . ?
C8 C7 C10 C11 -178.34(17) . . . . ?
C7 C10 C11 S1 -0.2(2) . . . . ?
C6 S1 C11 C10 0.34(16) . . . . ?
S2 S1 C11 C10 -134.33(14) 1_565 . . . ?
C2 C1 C12 C13 118.6(2) . . . . ?
C9 C1 C12 C13 -57.2(3) . . . . ?
C2 C1 C12 S2 -58.5(2) . . . . ?
C9 C1 C12 S2 125.62(16) . . . . ?
C15 S2 C12 C13 -0.15(15) . . . . ?
C15 S2 C12 C1 177.49(15) . . . . ?
C1 C12 C13 C14 -177.46(17) . . . . ?
S2 C12 C13 C14 -0.10(19) . . . . ?
C12 C13 C14 C15 0.4(2) . . . . ?
C13 C14 C15 S2 -0.5(2) . . . . ?
C12 S2 C15 C14 0.37(18) . . . . ?
C2 C3 C16 C21 -106.42(18) . . . . ?
C4 C3 C16 C21 138.02(17) . . . . ?
C2 C3 C16 C17 69.5(2) . . . . ?
C4 C3 C16 C17 -46.1(2) . . . . ?
C21 C16 C17 C18 0.9(3) . . . . ?
C3 C16 C17 C18 -175.05(16) . . . . ?
C16 C17 C18 C19 0.3(3) . . . . ?
C17 C18 C19 C20 -1.4(3) . . . . ?
C18 C19 C20 C21 1.3(3) . . . . ?
C17 C16 C21 C20 -1.0(3) . . . . ?
C3 C16 C21 C20 174.92(17) . . . . ?
C19 C20 C21 C16 -0.1(3) . . . . ?
C4 C5 C22 C23 -151.9(11) . . . . ?
C6 C5 C22 C23 25.1(12) . . . . ?
C5 C22 C23 C24 -22(4) . . . . ?
C22 C23 C24 C25 169(3) . . . . ?
C22 C23 C24 C29 -10(4) . . . . ?
C29 C24 C25 C26 -0.7(3) . . . . ?
C23 C24 C25 C26 -179.41(16) . . . . ?
C24 C25 C26 C27 0.0(3) . . . . ?
C25 C26 C27 C28 0.3(3) . . . . ?
C26 C27 C28 C29 0.2(3) . . . . ?
C27 C28 C29 C24 -0.9(3) . . . . ?
C25 C24 C29 C28 1.1(3) . . . . ?
C23 C24 C29 C28 179.87(17) . . . . ?
C9 C8 C30 C35 -64.4(2) . . . . ?
C7 C8 C30 C35 115.41(17) . . . . ?
C9 C8 C30 C31 115.08(18) . . . . ?
C7 C8 C30 C31 -65.1(2) . . . . ?
C35 C30 C31 C32 1.3(3) . . . . ?
C8 C30 C31 C32 -178.22(16) . . . . ?
C30 C31 C32 C33 -1.5(3) . . . . ?
C31 C32 C33 C34 0.9(3) . . . . ?
C32 C33 C34 C35 -0.2(3) . . . . ?
C33 C34 C35 C30 0.0(3) . . . . ?
C31 C30 C35 C34 -0.6(3) . . . . ?
C8 C30 C35 C34 178.94(16) . . . . ?
